data_7063889
loop_
_publ_author_name
'Ari, Biman'
'Das, Manik'
'Mukherjee, Somali'
'Basak, Deblina'
'Bera, Analava'
'Biswas, Arunima'
'Kundu, Pronab'
'Brandao, Paola'
'Mondal, Shrabani'
'Samanta, Bidhan Chandra'
'Maity, Tithi'

_publ_section_title
;
 Experimental and theoretical studies on piperidine-based heteroleptic
 Schiff base Ni(ii) and Cu(ii) complexes investigating DNA/protein binding
 and anticancer activities
;
_journal_issue 31
_journal_name_full 'New Journal of Chemistry'
_journal_page_first 13446
_journal_page_last 13462
_journal_paper_doi 10.1039/D5NJ02225H
_journal_volume 49
_journal_year 2025
_chemical_formula_moiety 'C32 H46 Br2 N12 Ni2 O4'
_chemical_formula_sum 'C32 H46 Br2 N12 Ni2 O4'
_chemical_formula_weight 939.99
_space_group_crystal_system monoclinic
_space_group_IT_number 14
_space_group_name_Hall '-P 2ybc'
_space_group_name_H-M_alt 'P 1 21/c 1'
_atom_sites_solution_hydrogens mixed
_audit_creation_date 2024-06-10
_audit_creation_method
;
Olex2 1.3
(compiled 2020.11.12 svn.r5f609507 for OlexSys, GUI svn.r6408)
;
_audit_update_record
;
2024-09-14 deposited with the CCDC.	2025-07-02 downloaded from the CCDC.
;
_cell_angle_alpha 90
_cell_angle_beta 90.147(3)
_cell_angle_gamma 90
_cell_formula_units_Z 2
_cell_length_a 10.6529(7)
_cell_length_b 21.2436(13)
_cell_length_c 8.6654(6)
_cell_measurement_reflns_used 550
_cell_measurement_temperature 293.15
_cell_measurement_theta_max 28.290
_cell_measurement_theta_min 2.139
_cell_volume 1961.0(2)
_computing_cell_refinement 'Bruker Apex II'
_computing_data_collection 'BRUKER APEX II'
_computing_data_reduction sAINT
_computing_molecular_graphics 'Olex2 1.3 (Dolomanov et al., 2009)'
_computing_publication_material 'Olex2 1.3 (Dolomanov et al., 2009)'
_computing_structure_refinement 'SHELXL  (Sheldrick, 2018)'
_diffrn_ambient_temperature 293.15
_diffrn_measured_fraction_theta_full 0.991
_diffrn_measured_fraction_theta_max 0.992
_diffrn_measurement_device_type 'BRUKER APEX II'
_diffrn_measurement_method 'Omega Scan'
_diffrn_radiation_type MoK\a
_diffrn_radiation_wavelength 0.71073
_diffrn_reflns_av_R_equivalents 0.0401
_diffrn_reflns_av_unetI/netI 0.0212
_diffrn_reflns_Laue_measured_fraction_full 0.991
_diffrn_reflns_Laue_measured_fraction_max 0.992
_diffrn_reflns_limit_h_max 14
_diffrn_reflns_limit_h_min -14
_diffrn_reflns_limit_k_max 28
_diffrn_reflns_limit_k_min -28
_diffrn_reflns_limit_l_max 11
_diffrn_reflns_limit_l_min -11
_diffrn_reflns_number 49783
_diffrn_reflns_point_group_measured_fraction_full 0.991
_diffrn_reflns_point_group_measured_fraction_max 0.992
_diffrn_reflns_theta_full 25.242
_diffrn_reflns_theta_max 28.290
_diffrn_reflns_theta_min 2.139
_exptl_absorpt_coefficient_mu 3.050
_exptl_absorpt_correction_T_max 0.507
_exptl_absorpt_correction_T_min 0.349
_exptl_absorpt_correction_type multi-scan
_exptl_absorpt_process_details SADABS
_exptl_crystal_colour Brown
_exptl_crystal_density_diffrn 1.592
_exptl_crystal_density_method 'not measured'
_exptl_crystal_description Block
_exptl_crystal_F_000 960
_exptl_crystal_size_max 0.37
_exptl_crystal_size_mid 0.29
_exptl_crystal_size_min 0.22
_refine_diff_density_max 0.551
_refine_diff_density_min -0.698
_refine_diff_density_rms 0.061
_refine_ls_extinction_coef 0.0079(12)
_refine_ls_extinction_expression Fc^*^=kFc[1+0.001xFc^2^\l^3^/sin(2\q)]^-1/4^
_refine_ls_extinction_method 'SHELXL-2018/3 (Sheldrick 2018)'
_refine_ls_goodness_of_fit_ref 1.119
_refine_ls_hydrogen_treatment constr
_refine_ls_matrix_type full
_refine_ls_number_parameters 236
_refine_ls_number_reflns 4836
_refine_ls_number_restraints 0
_refine_ls_restrained_S_all 1.119
_refine_ls_R_factor_all 0.0354
_refine_ls_R_factor_gt 0.0320
_refine_ls_shift/su_max 0.000
_refine_ls_shift/su_mean 0.000
_refine_ls_structure_factor_coef Fsqd
_refine_ls_weighting_details 'w=1/[\s^2^(Fo^2^)+(0.0331P)^2^+1.3778P] where P=(Fo^2^+2Fc^2^)/3'
_refine_ls_weighting_scheme calc
_refine_ls_wR_factor_gt 0.0819
_refine_ls_wR_factor_ref 0.0833
_reflns_Friedel_coverage 0.000
_reflns_number_gt 4408
_reflns_number_total 4836
_reflns_threshold_expression 'I > 2\s(I)'
_cod_data_source_file d5nj02225h2.cif
_cod_data_source_block 1
_cod_depositor_comments 'Adding full bibliography for 7063888--7063889.cif.'
_cod_original_sg_symbol_H-M 'P 21/c'
_cod_database_code 7063889
_shelx_shelxl_version_number 2018/3
_shelx_space_group_comment
;
The symmetry employed for this shelxl refinement is uniquely defined
by the following loop, which should always be used as a source of
symmetry information in preference to the above space-group names.
They are only intended as comments.
;
_shelx_estimated_absorpt_t_max 0.521
_shelx_estimated_absorpt_t_min 0.365
_olex2_refinement_description
;
1. Fixed Uiso
 At 1.2 times of:
  All C(H) groups, All C(H,H) groups
 At 1.5 times of:
  All C(H,H,H) groups, All N(H) groups
2.a Everything fixed:
 H5
2.b Ternary CH refined with riding coordinates:
 C9(H9)
2.c Secondary CH2 refined with riding coordinates:
 C8(H8A,H8B), C10(H10A,H10B), C11(H11A,H11B), C12(H12A,H12B), C13(H13A,H13B)
2.d Me refined with riding coordinates:
 C15(H15A,H15B,H15C), C16(H16A,H16B,H16C)
2.e Aromatic/amide H refined with riding coordinates:
 C2(H2), C3(H3), C5(H5A), C7(H7), C14(H14)
;
_olex2_submission_special_instructions 'No special instructions were received'

loop_
_space_group_symop_operation_xyz
'x, y, z'
'-x, y+1/2, -z+1/2'
'-x, -y, -z'
'x, -y-1/2, z-1/2'

loop_
_atom_site_label
_atom_site_type_symbol
_atom_site_fract_x
_atom_site_fract_y
_atom_site_fract_z
_atom_site_U_iso_or_equiv
_atom_site_adp_type
_atom_site_occupancy
_atom_site_site_symmetry_order
_atom_site_calc_flag
_atom_site_refinement_flags_posn
_atom_site_refinement_flags_adp
_atom_site_refinement_flags_occupancy
_atom_site_disorder_assembly
_atom_site_disorder_group
Ni1 Ni 0.03744(2) 0.06964(2) 0.44055(3) 0.02845(9) Uani 1 1 d . . . . .
Br1 Br -0.40768(3) 0.18679(2) -0.16190(4) 0.05748(11) Uani 1 1 d . . . . .
O1 O -0.02026(15) 0.05235(7) 0.22337(17) 0.0377(3) Uani 1 1 d . . . . .
O2 O 0.20444(15) 0.11262(8) 0.3596(2) 0.0435(4) Uani 1 1 d . . . . .
N1 N -0.11709(16) 0.02024(8) 0.5431(2) 0.0327(4) Uani 1 1 d . . . . .
N2 N -0.22308(17) 0.03650(9) 0.5233(2) 0.0367(4) Uani 1 1 d . . . . .
N3 N -0.3244(2) 0.05306(15) 0.5090(3) 0.0692(7) Uani 1 1 d . . . . .
N4 N -0.05899(17) 0.15090(8) 0.44436(19) 0.0317(3) Uani 1 1 d . . . . .
N5 N 0.09173(17) 0.09928(8) 0.6648(2) 0.0350(4) Uani 1 1 d . . . . .
H5 H 0.032700 0.084600 0.725600 0.052 Uiso 1 1 d . U . . .
N6 N 0.39845(19) 0.09465(10) 0.2645(3) 0.0452(5) Uani 1 1 d . . . . .
C1 C -0.10066(19) 0.08434(9) 0.1444(2) 0.0310(4) Uani 1 1 d . . . . .
C2 C -0.1372(2) 0.06202(10) -0.0050(3) 0.0387(5) Uani 1 1 d . . . . .
H2 H -0.099788 0.025689 -0.043221 0.046 Uiso 1 1 calc R U . . .
C3 C -0.2254(2) 0.09222(11) -0.0939(3) 0.0383(5) Uani 1 1 d . . . . .
H3 H -0.247845 0.075943 -0.189696 0.046 Uiso 1 1 calc R U . . .
C4 C -0.2811(2) 0.14719(10) -0.0404(3) 0.0363(4) Uani 1 1 d . . . . .
C5 C -0.2487(2) 0.17151(10) 0.0999(3) 0.0352(4) Uani 1 1 d . . . . .
H5A H -0.286507 0.208489 0.133568 0.042 Uiso 1 1 calc R U . . .
C6 C -0.15909(19) 0.14161(9) 0.1947(2) 0.0306(4) Uani 1 1 d . . . . .
C7 C -0.1350(2) 0.17084(9) 0.3423(2) 0.0335(4) Uani 1 1 d . . . . .
H7 H -0.179018 0.207510 0.364653 0.040 Uiso 1 1 calc R U . . .
C8 C -0.0489(2) 0.18386(10) 0.5921(3) 0.0402(5) Uani 1 1 d . . . . .
H8A H -0.115832 0.170448 0.660322 0.048 Uiso 1 1 calc R U . . .
H8B H -0.056733 0.228881 0.576041 0.048 Uiso 1 1 calc R U . . .
C9 C 0.0772(2) 0.16900(10) 0.6641(3) 0.0411(5) Uani 1 1 d . . . . .
H9 H 0.142305 0.186448 0.596800 0.049 Uiso 1 1 calc R U . . .
C10 C 0.0944(3) 0.19774(14) 0.8233(3) 0.0556(7) Uani 1 1 d . . . . .
H10A H 0.027006 0.183814 0.890225 0.067 Uiso 1 1 calc R U . . .
H10B H 0.090077 0.243240 0.815664 0.067 Uiso 1 1 calc R U . . .
C11 C 0.2203(3) 0.17865(15) 0.8930(4) 0.0664(8) Uani 1 1 d . . . . .
H11A H 0.287760 0.198018 0.835022 0.080 Uiso 1 1 calc R U . . .
H11B H 0.225361 0.193554 0.998656 0.080 Uiso 1 1 calc R U . . .
C12 C 0.2353(3) 0.10785(14) 0.8901(3) 0.0613(7) Uani 1 1 d . . . . .
H12A H 0.319096 0.096993 0.925098 0.074 Uiso 1 1 calc R U . . .
H12B H 0.175743 0.089089 0.961056 0.074 Uiso 1 1 calc R U . . .
C13 C 0.2145(3) 0.08097(12) 0.7312(3) 0.0487(6) Uani 1 1 d . . . . .
H13A H 0.280911 0.095412 0.663571 0.058 Uiso 1 1 calc R U . . .
H13B H 0.219242 0.035426 0.736593 0.058 Uiso 1 1 calc R U . . .
C14 C 0.2792(2) 0.08050(11) 0.2849(3) 0.0381(5) Uani 1 1 d . . . . .
H14 H 0.249317 0.043679 0.239879 0.046 Uiso 1 1 calc R U . . .
C15 C 0.4820(3) 0.05168(16) 0.1840(4) 0.0630(8) Uani 1 1 d . . . . .
H15A H 0.564731 0.069514 0.179861 0.094 Uiso 1 1 calc R U . . .
H15B H 0.484999 0.012258 0.238083 0.094 Uiso 1 1 calc R U . . .
H15C H 0.451454 0.044894 0.081048 0.094 Uiso 1 1 calc R U . . .
C16 C 0.4512(3) 0.15089(17) 0.3297(5) 0.0799(11) Uani 1 1 d . . . . .
H16A H 0.538538 0.153525 0.303220 0.120 Uiso 1 1 calc R U . . .
H16B H 0.407787 0.186949 0.289498 0.120 Uiso 1 1 calc R U . . .
H16C H 0.442701 0.149789 0.439900 0.120 Uiso 1 1 calc R U . . .

loop_
_atom_site_aniso_label
_atom_site_aniso_U_11
_atom_site_aniso_U_22
_atom_site_aniso_U_33
_atom_site_aniso_U_23
_atom_site_aniso_U_13
_atom_site_aniso_U_12
Ni1 0.03077(15) 0.02451(13) 0.03007(15) 0.00051(9) -0.00173(9) 0.00259(9)
Br1 0.04986(17) 0.05697(18) 0.0655(2) 0.01531(12) -0.02120(13) 0.00667(11)
O1 0.0456(9) 0.0353(7) 0.0320(7) -0.0033(6) -0.0057(6) 0.0132(6)
O2 0.0405(9) 0.0399(8) 0.0503(10) -0.0013(7) 0.0089(7) -0.0054(7)
N1 0.0291(8) 0.0288(8) 0.0403(9) 0.0027(7) -0.0018(7) 0.0028(6)
N2 0.0350(9) 0.0398(9) 0.0354(9) 0.0019(7) -0.0023(7) 0.0036(7)
N3 0.0375(12) 0.0894(19) 0.0806(18) 0.0062(15) -0.0103(11) 0.0191(12)
N4 0.0377(9) 0.0258(8) 0.0316(8) -0.0013(6) -0.0001(7) 0.0034(6)
N5 0.0379(9) 0.0326(9) 0.0344(9) -0.0015(7) -0.0055(7) -0.0003(7)
N6 0.0386(10) 0.0462(11) 0.0508(12) -0.0004(9) 0.0037(9) -0.0035(8)
C1 0.0341(10) 0.0298(9) 0.0292(9) 0.0025(7) 0.0017(8) 0.0021(7)
C2 0.0457(12) 0.0352(11) 0.0352(11) -0.0016(8) -0.0013(9) 0.0061(9)
C3 0.0447(12) 0.0393(11) 0.0310(10) 0.0019(8) -0.0054(9) -0.0014(9)
C4 0.0311(10) 0.0370(10) 0.0406(11) 0.0098(8) -0.0053(8) -0.0001(8)
C5 0.0330(10) 0.0291(9) 0.0434(12) 0.0047(8) -0.0002(8) 0.0035(7)
C6 0.0314(9) 0.0273(9) 0.0332(10) 0.0033(7) 0.0008(7) 0.0014(7)
C7 0.0361(10) 0.0259(9) 0.0386(11) -0.0004(8) 0.0015(8) 0.0055(7)
C8 0.0495(13) 0.0337(10) 0.0374(11) -0.0065(8) -0.0023(9) 0.0075(9)
C9 0.0464(12) 0.0342(10) 0.0427(12) -0.0071(9) -0.0045(10) 0.0007(9)
C10 0.0652(17) 0.0504(14) 0.0510(15) -0.0183(12) -0.0112(13) 0.0052(12)
C11 0.071(2) 0.0628(18) 0.0651(19) -0.0195(14) -0.0264(15) -0.0010(14)
C12 0.0655(18) 0.0641(17) 0.0542(16) -0.0066(13) -0.0251(14) 0.0045(14)
C13 0.0490(14) 0.0461(13) 0.0509(14) -0.0039(11) -0.0166(11) 0.0084(10)
C14 0.0415(11) 0.0391(11) 0.0336(11) 0.0022(8) 0.0028(9) -0.0072(9)
C15 0.0492(16) 0.0728(19) 0.0670(19) -0.0080(15) 0.0132(13) 0.0074(13)
C16 0.0497(17) 0.068(2) 0.123(3) -0.026(2) 0.0080(18) -0.0177(15)

loop_
_atom_type_symbol
_atom_type_description
_atom_type_scat_dispersion_real
_atom_type_scat_dispersion_imag
_atom_type_scat_source
C C 0.0033 0.0016 'International Tables Vol C Tables 4.2.6.8 and 6.1.1.4'
H H 0.0000 0.0000 'International Tables Vol C Tables 4.2.6.8 and 6.1.1.4'
Br Br -0.2901 2.4595 'International Tables Vol C Tables 4.2.6.8 and 6.1.1.4'
Cu Cu 0.3201 1.2651 'International Tables Vol C Tables 4.2.6.8 and 6.1.1.4'
N N 0.0061 0.0033 'International Tables Vol C Tables 4.2.6.8 and 6.1.1.4'
O O 0.0106 0.0060 'International Tables Vol C Tables 4.2.6.8 and 6.1.1.4'
Ni Ni 0.3393 1.1124 'International Tables Vol C Tables 4.2.6.8 and 6.1.1.4'

loop_
_geom_angle_atom_site_label_1
_geom_angle_atom_site_label_2
_geom_angle_atom_site_label_3
_geom_angle
_geom_angle_site_symmetry_1
_geom_angle_site_symmetry_3
_geom_angle_publ_flag
O1 Ni1 O2 91.36(7) . . ?
O1 Ni1 N1 93.75(7) . . ?
O1 Ni1 N1 91.11(6) . 3_556 ?
O1 Ni1 N5 173.09(6) . . ?
O2 Ni1 N1 172.86(7) . . ?
O2 Ni1 N5 87.03(7) . . ?
N1 Ni1 O2 94.29(7) 3_556 . ?
N1 Ni1 N1 80.63(7) 3_556 . ?
N1 Ni1 N5 95.70(7) 3_556 . ?
N4 Ni1 O1 90.99(6) . . ?
N4 Ni1 O2 93.73(7) . . ?
N4 Ni1 N1 171.67(7) . 3_556 ?
N4 Ni1 N1 91.18(7) . . ?
N4 Ni1 N5 82.42(7) . . ?
N5 Ni1 N1 88.48(7) . . ?
C1 O1 Ni1 126.97(13) . . ?
C14 O2 Ni1 118.60(14) . . ?
Ni1 N1 Ni1 99.36(7) 3_556 . ?
N2 N1 Ni1 131.08(15) . 3_556 ?
N2 N1 Ni1 121.69(14) . . ?
N3 N2 N1 177.7(3) . . ?
C7 N4 Ni1 126.89(14) . . ?
C7 N4 C8 119.65(17) . . ?
C8 N4 Ni1 112.91(13) . . ?
Ni1 N5 H5 104.5 . . ?
C9 N5 Ni1 105.28(13) . . ?
C9 N5 H5 106.3 . . ?
C13 N5 Ni1 121.15(15) . . ?
C13 N5 H5 107.8 . . ?
C13 N5 C9 110.77(18) . . ?
C14 N6 C15 120.8(2) . . ?
C14 N6 C16 120.9(2) . . ?
C16 N6 C15 118.1(2) . . ?
O1 C1 C2 118.97(18) . . ?
O1 C1 C6 125.01(18) . . ?
C2 C1 C6 116.02(18) . . ?
C1 C2 H2 118.8 . . ?
C3 C2 C1 122.5(2) . . ?
C3 C2 H2 118.8 . . ?
C2 C3 H3 120.1 . . ?
C2 C3 C4 119.9(2) . . ?
C4 C3 H3 120.1 . . ?
C3 C4 Br1 119.28(17) . . ?
C5 C4 Br1 120.16(16) . . ?
C5 C4 C3 120.52(19) . . ?
C4 C5 H5A 119.4 . . ?
C4 C5 C6 121.23(19) . . ?
C6 C5 H5A 119.4 . . ?
C1 C6 C7 123.88(18) . . ?
C5 C6 C1 119.89(19) . . ?
C5 C6 C7 116.19(18) . . ?
N4 C7 C6 125.78(18) . . ?
N4 C7 H7 117.1 . . ?
C6 C7 H7 117.1 . . ?
N4 C8 H8A 109.9 . . ?
N4 C8 H8B 109.9 . . ?
N4 C8 C9 108.90(18) . . ?
H8A C8 H8B 108.3 . . ?
C9 C8 H8A 109.9 . . ?
C9 C8 H8B 109.9 . . ?
N5 C9 C8 107.53(18) . . ?
N5 C9 H9 107.7 . . ?
N5 C9 C10 112.6(2) . . ?
C8 C9 H9 107.7 . . ?
C8 C9 C10 113.3(2) . . ?
C10 C9 H9 107.7 . . ?
C9 C10 H10A 109.5 . . ?
C9 C10 H10B 109.5 . . ?
C9 C10 C11 110.9(2) . . ?
H10A C10 H10B 108.0 . . ?
C11 C10 H10A 109.5 . . ?
C11 C10 H10B 109.5 . . ?
C10 C11 H11A 109.5 . . ?
C10 C11 H11B 109.5 . . ?
H11A C11 H11B 108.1 . . ?
C12 C11 C10 110.5(2) . . ?
C12 C11 H11A 109.5 . . ?
C12 C11 H11B 109.5 . . ?
C11 C12 H12A 109.2 . . ?
C11 C12 H12B 109.2 . . ?
H12A C12 H12B 107.9 . . ?
C13 C12 C11 112.1(2) . . ?
C13 C12 H12A 109.2 . . ?
C13 C12 H12B 109.2 . . ?
N5 C13 C12 112.6(2) . . ?
N5 C13 H13A 109.1 . . ?
N5 C13 H13B 109.1 . . ?
C12 C13 H13A 109.1 . . ?
C12 C13 H13B 109.1 . . ?
H13A C13 H13B 107.8 . . ?
O2 C14 N6 124.6(2) . . ?
O2 C14 H14 117.7 . . ?
N6 C14 H14 117.7 . . ?
N6 C15 H15A 109.5 . . ?
N6 C15 H15B 109.5 . . ?
N6 C15 H15C 109.5 . . ?
H15A C15 H15B 109.5 . . ?
H15A C15 H15C 109.5 . . ?
H15B C15 H15C 109.5 . . ?
N6 C16 H16A 109.5 . . ?
N6 C16 H16B 109.5 . . ?
N6 C16 H16C 109.5 . . ?
H16A C16 H16B 109.5 . . ?
H16A C16 H16C 109.5 . . ?
H16B C16 H16C 109.5 . . ?

loop_
_geom_bond_atom_site_label_1
_geom_bond_atom_site_label_2
_geom_bond_distance
_geom_bond_site_symmetry_2
_geom_bond_publ_flag
Ni1 O1 2.0121(15) . ?
Ni1 O2 2.1207(16) . ?
Ni1 N1 2.0940(16) 3_556 ?
Ni1 N1 2.1469(17) . ?
Ni1 N4 2.0090(16) . ?
Ni1 N5 2.1213(18) . ?
Br1 C4 1.904(2) . ?
O1 C1 1.289(2) . ?
O2 C14 1.233(3) . ?
N1 N2 1.193(2) . ?
N2 N3 1.142(3) . ?
N4 C7 1.270(3) . ?
N4 C8 1.463(3) . ?
N5 H5 0.8789 . ?
N5 C9 1.489(3) . ?
N5 C13 1.480(3) . ?
N6 C14 1.318(3) . ?
N6 C15 1.454(3) . ?
N6 C16 1.436(4) . ?
C1 C2 1.432(3) . ?
C1 C6 1.435(3) . ?
C2 H2 0.9300 . ?
C2 C3 1.373(3) . ?
C3 H3 0.9300 . ?
C3 C4 1.390(3) . ?
C4 C5 1.364(3) . ?
C5 H5A 0.9300 . ?
C5 C6 1.410(3) . ?
C6 C7 1.444(3) . ?
C7 H7 0.9300 . ?
C8 H8A 0.9700 . ?
C8 H8B 0.9700 . ?
C8 C9 1.513(3) . ?
C9 H9 0.9800 . ?
C9 C10 1.519(3) . ?
C10 H10A 0.9700 . ?
C10 H10B 0.9700 . ?
C10 C11 1.524(4) . ?
C11 H11A 0.9700 . ?
C11 H11B 0.9700 . ?
C11 C12 1.513(4) . ?
C12 H12A 0.9700 . ?
C12 H12B 0.9700 . ?
C12 C13 1.506(4) . ?
C13 H13A 0.9700 . ?
C13 H13B 0.9700 . ?
C14 H14 0.9300 . ?
C15 H15A 0.9600 . ?
C15 H15B 0.9600 . ?
C15 H15C 0.9600 . ?
C16 H16A 0.9600 . ?
C16 H16B 0.9600 . ?
C16 H16C 0.9600 . ?

loop_
_geom_torsion_atom_site_label_1
_geom_torsion_atom_site_label_2
_geom_torsion_atom_site_label_3
_geom_torsion_atom_site_label_4
_geom_torsion
_geom_torsion_site_symmetry_1
_geom_torsion_site_symmetry_2
_geom_torsion_site_symmetry_3
_geom_torsion_site_symmetry_4
_geom_torsion_publ_flag
Ni1 O1 C1 C2 -175.29(15) . . . . ?
Ni1 O1 C1 C6 4.2(3) . . . . ?
Ni1 O2 C14 N6 -160.38(18) . . . . ?
Ni1 N4 C7 C6 -6.1(3) . . . . ?
Ni1 N4 C8 C9 30.3(2) . . . . ?
Ni1 N5 C9 C8 46.4(2) . . . . ?
Ni1 N5 C9 C10 171.82(18) . . . . ?
Ni1 N5 C13 C12 179.01(18) . . . . ?
Br1 C4 C5 C6 177.35(15) . . . . ?
O1 C1 C2 C3 177.7(2) . . . . ?
O1 C1 C6 C5 -178.1(2) . . . . ?
O1 C1 C6 C7 -0.2(3) . . . . ?
N4 C8 C9 N5 -51.4(2) . . . . ?
N4 C8 C9 C10 -176.4(2) . . . . ?
N5 C9 C10 C11 55.0(3) . . . . ?
C1 C2 C3 C4 1.1(4) . . . . ?
C1 C6 C7 N4 1.2(3) . . . . ?
C2 C1 C6 C5 1.4(3) . . . . ?
C2 C1 C6 C7 179.3(2) . . . . ?
C2 C3 C4 Br1 -177.74(17) . . . . ?
C2 C3 C4 C5 0.1(3) . . . . ?
C3 C4 C5 C6 -0.5(3) . . . . ?
C4 C5 C6 C1 -0.3(3) . . . . ?
C4 C5 C6 C7 -178.41(19) . . . . ?
C5 C6 C7 N4 179.2(2) . . . . ?
C6 C1 C2 C3 -1.8(3) . . . . ?
C7 N4 C8 C9 -157.6(2) . . . . ?
C8 N4 C7 C6 -177.0(2) . . . . ?
C8 C9 C10 C11 177.3(2) . . . . ?
C9 N5 C13 C12 55.0(3) . . . . ?
C9 C10 C11 C12 -52.9(4) . . . . ?
C10 C11 C12 C13 53.1(4) . . . . ?
C11 C12 C13 N5 -54.8(4) . . . . ?
C13 N5 C9 C8 179.0(2) . . . . ?
C13 N5 C9 C10 -55.6(3) . . . . ?
C15 N6 C14 O2 175.5(2) . . . . ?
C16 N6 C14 O2 -0.4(4) . . . . ?
